data_4348303
loop_
_publ_author_name
'Haldar, Ritesh'
'Gurunatha, K. L.'
'Sikdar, Nivedita'
'Maji, Tapas Kumar'

_publ_section_title
;
 1D chains, 2D networks and 3D interdigitated frameworks of isoorotic acid
 or 4,4&#x2032;-bipyridyl and isoorotic acid: syntheses, structures, and
 sorption properties
;
_journal_issue 3
_journal_name_full 'Inorganic Chemistry Frontiers'
_journal_page_first 278
_journal_paper_doi 10.1039/C4QI00129J
_journal_volume 2
_journal_year 2015
_chemical_formula_sum 'C5 H5 Mn N2 O6'
_chemical_formula_weight 244.05
_chemical_name_systematic 'Compound 3'
_space_group_IT_number 61
_space_group_name_Hall '-P 2ac 2ab'
_space_group_name_H-M_alt 'P b c a'
_symmetry_cell_setting orthorhombic
_symmetry_space_group_name_H-M 'P b c a'
_atom_sites_solution_hydrogens geom
_atom_sites_solution_primary direct
_atom_sites_solution_secondary difmap
_audit_block_doi 10.5517/cc139xht
_audit_creation_method SHELXL-97
_audit_update_record
;
2014-11-11 deposited with the CCDC.
2015-03-06 downloaded from the CCDC.
;
_cell_angle_alpha 90.00
_cell_angle_beta 90.00
_cell_angle_gamma 90.00
_cell_formula_units_Z 8
_cell_length_a 12.9385(3)
_cell_length_b 6.73100(10)
_cell_length_c 17.0240(4)
_cell_measurement_reflns_used 2795
_cell_measurement_temperature 295(2)
_cell_volume 1482.60(5)
_computing_cell_refinement SMART
_computing_data_collection 'SMART (Bruker,2000)'
_computing_data_reduction 'SAINT (Bruker,2000)'
_computing_molecular_graphics 'Mercury 1.4.1'
_computing_publication_material 'PLATON (Spek, 2003)'
_computing_structure_refinement 'SHELXL-97 (Sheldrick, 2008)'
_computing_structure_solution 'SIR-92 (Altomare et al. 1994)'
_diffrn_ambient_temperature 293(2)
_diffrn_measured_fraction_theta_full 1.000
_diffrn_measured_fraction_theta_max 1.000
_diffrn_radiation_monochromator graphite
_diffrn_radiation_source 'fine-focus sealed tube'
_diffrn_radiation_type MoK\a
_diffrn_radiation_wavelength 0.71073
_diffrn_reflns_av_R_equivalents 0.0406
_diffrn_reflns_av_sigmaI/netI 0.0218
_diffrn_reflns_limit_h_max 13
_diffrn_reflns_limit_h_min -13
_diffrn_reflns_limit_k_max 7
_diffrn_reflns_limit_k_min -7
_diffrn_reflns_limit_l_max 16
_diffrn_reflns_limit_l_min -18
_diffrn_reflns_number 8983
_diffrn_reflns_theta_full 22.18
_diffrn_reflns_theta_max 22.18
_diffrn_reflns_theta_min 2.39
_exptl_absorpt_coefficient_mu 1.789
_exptl_absorpt_correction_T_max 0.9003
_exptl_absorpt_correction_T_min 0.9003
_exptl_absorpt_correction_type empirical
_exptl_absorpt_process_details SADABS
_exptl_crystal_colour colourless
_exptl_crystal_density_diffrn 2.187
_exptl_crystal_density_method 'not measured'
_exptl_crystal_description cubic
_exptl_crystal_F_000 976
_exptl_crystal_size_max 0.06
_exptl_crystal_size_mid 0.06
_exptl_crystal_size_min 0.06
_refine_diff_density_max 0.797
_refine_diff_density_min -0.368
_refine_diff_density_rms 0.126
_refine_ls_extinction_method none
_refine_ls_goodness_of_fit_ref 1.328
_refine_ls_hydrogen_treatment mixed
_refine_ls_matrix_type full
_refine_ls_number_parameters 127
_refine_ls_number_reflns 930
_refine_ls_number_restraints 0
_refine_ls_restrained_S_all 1.328
_refine_ls_R_factor_all 0.0348
_refine_ls_R_factor_gt 0.0274
_refine_ls_shift/su_max 0.000
_refine_ls_shift/su_mean 0.000
_refine_ls_structure_factor_coef Fsqd
_refine_ls_weighting_details 'calc w=1/[\s^2^(Fo^2^)+(0.0677P)^2^+0.3436P] where P=(Fo^2^+2Fc^2^)/3'
_refine_ls_weighting_scheme calc
_refine_ls_wR_factor_gt 0.0862
_refine_ls_wR_factor_ref 0.1113
_reflns_number_gt 843
_reflns_number_total 930
_reflns_threshold_expression >2\s(I)
_cod_data_source_file c4qi00129j2.cif
_cod_data_source_block compound3
_cod_original_sg_symbol_H-M Pbca
_cod_database_code 4348303

loop_
_symmetry_equiv_pos_as_xyz
'x, y, z'
'-x+1/2, -y, z+1/2'
'x+1/2, -y+1/2, -z'
'-x, y+1/2, -z+1/2'
'-x, -y, -z'
'x-1/2, y, -z-1/2'
'-x-1/2, y-1/2, z'
'x, -y-1/2, z-1/2'

loop_
_atom_site_label
_atom_site_type_symbol
_atom_site_fract_x
_atom_site_fract_y
_atom_site_fract_z
_atom_site_U_iso_or_equiv
_atom_site_adp_type
_atom_site_occupancy
_atom_site_symmetry_multiplicity
_atom_site_calc_flag
_atom_site_refinement_flags
C1 C 0.5963(3) 0.2102(5) 0.7228(2) 0.0181(10) Uani 1 1 d .
C2 C 0.1911(3) 0.2544(5) 0.3255(2) 0.0142(9) Uani 1 1 d .
C3 C 0.6897(3) 0.2987(5) 0.5920(2) 0.0153(10) Uani 1 1 d .
C4 C 0.3685(3) 0.1765(5) 0.4095(2) 0.0166(10) Uani 1 1 d .
C5 C 0.2860(3) 0.2710(6) 0.2921(2) 0.0171(9) Uani 1 1 d .
H5 H 0.2904 0.3064 0.2394 0.021 Uiso 1 1 calc R
N1 N 0.2786(2) 0.1595(4) 0.44615(19) 0.0167(8) Uani 1 1 d .
N2 N 0.3738(2) 0.2382(4) 0.33231(18) 0.0189(8) Uani 1 1 d .
O1W O 0.33106(19) 0.0073(4) 0.61331(16) 0.0274(7) Uani 1 1 d .
H1O1 H 0.2906 -0.0038 0.5750 0.033 Uiso 1 1 d R
H2O1 H 0.3424 -0.1175 0.6433 0.033 Uiso 1 1 d R
O2W O 0.3839(2) 0.4554(4) 0.57626(14) 0.0224(7) Uani 1 1 d .
H1O2 H 0.3863 0.5108 0.5300 0.027 Uiso 1 1 d R
H2O2 H 0.3978 0.5290 0.6189 0.027 Uiso 1 1 d R
O3 O 0.5101(2) 0.1861(4) 0.69088(17) 0.0266(8) Uani 1 1 d .
O4 O 0.6074(2) 0.2022(4) 0.79595(16) 0.0263(8) Uani 1 1 d .
O5 O 0.6058(2) 0.3148(4) 0.55305(17) 0.0231(8) Uani 1 1 d .
O6 O 0.4544(2) 0.1370(4) 0.44380(17) 0.0205(7) Uani 1 1 d .
Mn1 Mn 0.46137(4) 0.16786(9) 0.57167(3) 0.0190(4) Uani 1 1 d .

loop_
_atom_site_aniso_label
_atom_site_aniso_U_11
_atom_site_aniso_U_22
_atom_site_aniso_U_33
_atom_site_aniso_U_23
_atom_site_aniso_U_13
_atom_site_aniso_U_12
C1 0.023(3) 0.0149(19) 0.017(3) -0.0007(17) 0.002(2) 0.0016(18)
C2 0.019(2) 0.013(2) 0.011(2) 0.0005(17) -0.0023(18) 0.0013(15)
C3 0.017(3) 0.013(2) 0.016(2) -0.0003(16) -0.003(2) -0.0012(16)
C4 0.020(3) 0.012(2) 0.017(2) -0.0039(15) -0.003(2) 0.0006(16)
C5 0.026(3) 0.017(2) 0.008(2) 0.0021(15) 0.0006(19) 0.0022(18)
N1 0.015(2) 0.0203(19) 0.0150(18) 0.0025(13) 0.0009(16) 0.0038(13)
N2 0.021(2) 0.0185(18) 0.0169(19) 0.0032(15) -0.0008(16) 0.0007(14)
O1W 0.0198(15) 0.0354(17) 0.0270(17) 0.0078(13) -0.0047(13) -0.0038(14)
O2W 0.0297(18) 0.0251(16) 0.0125(15) -0.0002(11) 0.0001(12) 0.0029(13)
O3 0.0173(18) 0.0446(19) 0.0177(17) 0.0004(12) 0.0026(15) -0.0033(14)
O4 0.0341(19) 0.0333(16) 0.0114(18) 0.0007(12) 0.0008(14) -0.0059(13)
O5 0.0157(17) 0.0336(18) 0.0199(17) 0.0077(11) -0.0004(14) -0.0026(12)
O6 0.0166(18) 0.0251(16) 0.0196(16) -0.0012(12) -0.0044(13) 0.0050(11)
Mn1 0.0168(5) 0.0236(5) 0.0165(5) 0.0004(2) 0.0010(3) 0.0011(2)

loop_
_atom_type_symbol
_atom_type_description
_atom_type_scat_dispersion_real
_atom_type_scat_dispersion_imag
_atom_type_scat_source
C C 0.0033 0.0016 'International Tables Vol C Tables 4.2.6.8 and 6.1.1.4'
H H 0.0000 0.0000 'International Tables Vol C Tables 4.2.6.8 and 6.1.1.4'
N N 0.0061 0.0033 'International Tables Vol C Tables 4.2.6.8 and 6.1.1.4'
O O 0.0106 0.0060 'International Tables Vol C Tables 4.2.6.8 and 6.1.1.4'
Mn Mn 0.3368 0.7283 'International Tables Vol C Tables 4.2.6.8 and 6.1.1.4'

loop_
_citation_id
_citation_doi
_citation_year
1 10.1039/C4QI00129J 2015

loop_
_geom_angle_atom_site_label_1
_geom_angle_atom_site_label_2
_geom_angle_atom_site_label_3
_geom_angle
_geom_angle_site_symmetry_1
_geom_angle_site_symmetry_3
O3 C1 O4 121.8(4) . .
O3 C1 C2 120.8(4) . 3_556
O4 C1 C2 117.3(4) . 3_556
C5 C2 C3 116.0(3) . 3_456
C5 C2 C1 119.9(3) . 3_456
C3 C2 C1 124.2(3) 3_456 3_456
O5 C3 N1 117.1(3) . 3_556
O5 C3 C2 122.4(3) . 3_556
N1 C3 C2 120.4(3) 3_556 3_556
O6 C4 N1 121.8(4) . .
O6 C4 N2 117.0(4) . .
N1 C4 N2 121.2(4) . .
N2 C5 C2 122.5(3) . .
C4 N1 C3 120.2(3) . 3_456
C5 N2 C4 119.6(3) . .
C1 O3 Mn1 133.3(3) . .
C3 O5 Mn1 128.8(2) . .
C4 O6 Mn1 118.0(2) . .
C4 O6 Mn1 122.3(2) . 5_656
Mn1 O6 Mn1 100.15(11) . 5_656
O1W Mn1 O3 86.91(11) . .
O1W Mn1 O5 168.09(11) . .
O3 Mn1 O5 81.72(11) . .
O1W Mn1 O2W 94.29(10) . .
O3 Mn1 O2W 92.90(10) . .
O5 Mn1 O2W 89.81(10) . .
O1W Mn1 O6 104.54(11) . .
O3 Mn1 O6 165.01(11) . .
O5 Mn1 O6 86.12(11) . .
O2W Mn1 O6 95.80(9) . .
O1W Mn1 O6 87.75(10) . 5_656
O3 Mn1 O6 91.15(10) . 5_656
O5 Mn1 O6 88.96(10) . 5_656
O2W Mn1 O6 175.55(10) . 5_656
O6 Mn1 O6 79.85(11) . 5_656

loop_
_geom_bond_atom_site_label_1
_geom_bond_atom_site_label_2
_geom_bond_distance
_geom_bond_site_symmetry_2
C1 O3 1.252(5) .
C1 O4 1.254(5) .
C1 C2 1.496(5) 3_556
C2 C5 1.357(5) .
C2 C3 1.449(6) 3_456
C2 C1 1.496(5) 3_456
C3 O5 1.276(4) .
C3 N1 1.351(5) 3_556
C3 C2 1.449(6) 3_556
C4 O6 1.284(5) .
C4 N1 1.326(5) .
C4 N2 1.379(5) .
C5 N2 1.345(5) .
N1 C3 1.351(5) 3_456
O1W Mn1 2.125(3) .
O2W Mn1 2.181(3) .
O3 Mn1 2.128(3) .
O5 Mn1 2.138(3) .
O6 Mn1 2.188(3) .
O6 Mn1 2.338(3) 5_656
Mn1 O6 2.338(3) 5_656
